data_1573702
_journal_paper_doi 10.1039/D4DT03495C
_chemical_formula_moiety 'C96 H112 Mg2 N4 Ni O2 P2'
_chemical_formula_sum 'C96 H113 Mg2 N4 Ni O2 P2'
_chemical_formula_weight 1524.17
_space_group_crystal_system triclinic
_space_group_IT_number 2
_space_group_name_Hall '-P 1'
_space_group_name_H-M_alt 'P -1'
_atom_sites_solution_hydrogens mixed
_atom_sites_solution_primary iterative
_audit_creation_date 2024-11-20
_audit_creation_method
;
Olex2 1.5
(compiled 2024.02.16 svn.r378c4104 for OlexSys, GUI svn.r6928)
;
_audit_update_record
;
2024-12-06 deposited with the CCDC.	2025-01-15 downloaded from the CCDC.
;
_cell_angle_alpha 110.227(3)
_cell_angle_beta 101.922(4)
_cell_angle_gamma 108.780(4)
_cell_formula_units_Z 2
_cell_length_a 15.0759(14)
_cell_length_b 18.5965(17)
_cell_length_c 20.2198(16)
_cell_measurement_reflns_used 9790
_cell_measurement_temperature 120.00
_cell_measurement_theta_max 56.87
_cell_measurement_theta_min 2.44
_cell_volume 4702.6(8)
_computing_cell_refinement 'SAINT V8.40B (2016)'
_computing_data_reduction 'SAINT V8.40B (2016)'
_computing_molecular_graphics 'Olex2 1.5 (Dolomanov et al., 2009)'
_computing_publication_material 'Olex2 1.5 (Dolomanov et al., 2009)'
_computing_structure_refinement 'SHELXL 2018/3 (Sheldrick, 2015)'
_computing_structure_solution 'olex2.solve 1.5 (Bourhis et al., 2015)'
_diffrn_ambient_temperature 120.00
_diffrn_measured_fraction_theta_full 0.996
_diffrn_measured_fraction_theta_max 0.989
_diffrn_measurement_device_type 'Bruker APEX-II CCD'
_diffrn_measurement_method '\f and \w scans'
_diffrn_radiation_type GaK\a
_diffrn_radiation_wavelength 1.34138
_diffrn_reflns_av_R_equivalents 0.0741
_diffrn_reflns_av_unetI/netI 0.0563
_diffrn_reflns_Laue_measured_fraction_full 0.996
_diffrn_reflns_Laue_measured_fraction_max 0.989
_diffrn_reflns_limit_h_max 18
_diffrn_reflns_limit_h_min -18
_diffrn_reflns_limit_k_max 23
_diffrn_reflns_limit_k_min -23
_diffrn_reflns_limit_l_max 24
_diffrn_reflns_limit_l_min -25
_diffrn_reflns_number 108633
_diffrn_reflns_point_group_measured_fraction_full 0.996
_diffrn_reflns_point_group_measured_fraction_max 0.989
_diffrn_reflns_theta_full 53.594
_diffrn_reflns_theta_max 57.312
_diffrn_reflns_theta_min 2.884
_diffrn_source_current 3.57
_diffrn_source_power 0.2494002
_diffrn_source_voltage 69.86
_diffrn_standards_number 0
_exptl_absorpt_coefficient_mu 1.643
_exptl_absorpt_correction_T_max 0.7512
_exptl_absorpt_correction_T_min 0.6199
_exptl_absorpt_correction_type multi-scan
_exptl_absorpt_process_details
;
SADABS-2016/2 (Bruker,2016/2) was used for absorption correction.
wR2(int) was 0.1526 before and 0.0731 after correction.
The Ratio of minimum to maximum transmission is 0.8252.
The \l/2 correction factor is Not present.
;
_exptl_crystal_colour 'clear light white'
_exptl_crystal_colour_lustre clear
_exptl_crystal_colour_modifier light
_exptl_crystal_colour_primary white
_exptl_crystal_density_diffrn 1.076
_exptl_crystal_description block
_exptl_crystal_F_000 1630
_exptl_crystal_size_max 0.2
_exptl_crystal_size_mid 0.2
_exptl_crystal_size_min 0.2
_refine_diff_density_max 1.020
_refine_diff_density_min -0.448
_refine_diff_density_rms 0.065
_refine_ls_extinction_method none
_refine_ls_goodness_of_fit_ref 1.105
_refine_ls_hydrogen_treatment mixed
_refine_ls_matrix_type full
_refine_ls_number_parameters 998
_refine_ls_number_reflns 19250
_refine_ls_number_restraints 2
_refine_ls_restrained_S_all 1.105
_refine_ls_R_factor_all 0.0807
_refine_ls_R_factor_gt 0.0573
_refine_ls_shift/su_max 0.001
_refine_ls_shift/su_mean 0.000
_refine_ls_structure_factor_coef Fsqd
_refine_ls_weighting_details 'w=1/[\s^2^(Fo^2^)+(0.0884P)^2^+1.3832P] where P=(Fo^2^+2Fc^2^)/3'
_refine_ls_weighting_scheme calc
_refine_ls_wR_factor_gt 0.1575
_refine_ls_wR_factor_ref 0.1692
_reflns_Friedel_coverage 0.000
_reflns_number_gt 13971
_reflns_number_total 19250
_reflns_threshold_expression 'I > 2\s(I)'
_cod_data_source_file d4dt03495c2.cif
_cod_data_source_block ga220920b_0m_a
_cod_original_cell_volume 4702.6(7)
_cod_database_code 1573702
_shelx_shelxl_version_number 2018/3
_shelx_space_group_comment
;
The symmetry employed for this shelxl refinement is uniquely defined
by the following loop, which should always be used as a source of
symmetry information in preference to the above space-group names.
They are only intended as comments.
;
_olex2_refinement_description
;
1. Restrained distances
 C2-H2A
 1 with sigma of 0.02
 Mg1-H2A
 2.53 with sigma of 0.04
2.a Ternary CH refined with riding coordinates:
 C71(H71), C25(H25), C38(H38), C68(H68), C84(H84), C59(H59), C10(H10),
 C22(H22), C56(H56), C13(H13)
2.b Aromatic/amide H refined with riding coordinates:
 C64(H64), C20(H20), C66(H66), C83(H83), C18(H18), C77(H77), C46(H46),
 C90(H90), C73(H73), C31(H31), C82(H82), C81(H81), C96(H96), C79(H79), C40(H40),
  C47(H47), C80(H80), C76(H76), C92(H92), C41(H41), C75(H75), C86(H86),
 C27(H27), C30(H30), C94(H94), C44(H44), C50(H50), C33(H33), C48(H48), C74(H74),
  C37(H37), C29(H29), C89(H89), C95(H95), C93(H93), C49(H49), C88(H88),
 C42(H42), C28(H28), C87(H87), C36(H36), C35(H35), C43(H43), C34(H34)
2.c Idealised Me refined as rotating group:
 C8(H8A,H8B,H8C), C9(H9A,H9B,H9C), C53(H53A,H53B,H53C), C54(H54A,H54B,H54C),
 C55(H55A,H55B,H55C), C58(H58A,H58B,H58C), C70(H70A,H70B,H70C), C60(H60A,H60B,
 H60C), C24(H24A,H24B,H24C), C7(H7A,H7B,H7C), C69(H69A,H69B,H69C), C57(H57A,
 H57B,H57C), C11(H11A,H11B,H11C), C61(H61A,H61B,H61C), C12(H12A,H12B,H12C),
 C15(H15A,H15B,H15C), C23(H23A,H23B,H23C), C14(H14A,H14B,H14C)
;
_smtbx_masks_void_probe_radius 1.2
_smtbx_masks_void_truncation_radius 1.2
_olex2_submission_special_instructions 'No special instructions were received'

loop_
_space_group_symop_operation_xyz
'x, y, z'
'-x, -y, -z'

loop_
_atom_site_label
_atom_site_type_symbol
_atom_site_fract_x
_atom_site_fract_y
_atom_site_fract_z
_atom_site_U_iso_or_equiv
_atom_site_adp_type
_atom_site_occupancy
_atom_site_site_symmetry_order
_atom_site_calc_flag
_atom_site_refinement_flags_posn
_atom_site_refinement_flags_adp
_atom_site_refinement_flags_occupancy
_atom_site_disorder_assembly
_atom_site_disorder_group
Ni01 Ni 0.56860(3) 0.44736(2) 0.72932(2) 0.02817(11) Uani 1 1 d . . . . .
P1 P 0.64850(5) 0.76458(4) 0.92747(4) 0.03035(16) Uani 1 1 d . . . . .
P2 P 0.17620(6) 0.37003(4) 0.57797(4) 0.03630(17) Uani 1 1 d . . . . .
Mg1 Mg 0.68977(6) 0.58181(5) 0.84250(5) 0.0298(2) Uani 1 1 d D . . . .
Mg2 Mg 0.40637(6) 0.35123(5) 0.62381(5) 0.0301(2) Uani 1 1 d . . . . .
N1 N 0.83871(14) 0.66736(12) 0.89658(11) 0.0225(4) Uani 1 1 d . . . . .
O1 O 0.45044(15) 0.41707(13) 0.82166(11) 0.0442(5) Uani 1 1 d . . . . .
O2 O 0.68060(16) 0.34498(13) 0.69969(13) 0.0492(5) Uani 1 1 d . . . . .
N4 N 0.31323(15) 0.22384(12) 0.57346(11) 0.0246(4) Uani 1 1 d . . . . .
N2 N 0.71540(15) 0.70500(12) 0.90912(11) 0.0255(4) Uani 1 1 d . . . . .
N3 N 0.25520(16) 0.32119(13) 0.58377(12) 0.0307(5) Uani 1 1 d . . . . .
C62 C 0.93334(17) 0.66494(14) 0.90955(13) 0.0228(5) Uani 1 1 d . . . . .
C63 C 0.97871(18) 0.65813(14) 0.97447(13) 0.0240(5) Uani 1 1 d . . . . .
C72 C 0.98167(18) 0.65850(16) 1.10123(13) 0.0259(5) Uani 1 1 d . . . . .
C5 C 0.23104(18) 0.23707(15) 0.55791(13) 0.0246(5) Uani 1 1 d . . . . .
C71 C 0.91929(18) 0.64678(15) 1.02551(13) 0.0242(5) Uani 1 1 d . . . . .
H71 H 0.895016 0.692212 1.036695 0.029 Uiso 1 1 calc R U . . .
C51 C 0.81610(18) 0.73178(14) 0.92828(13) 0.0231(5) Uani 1 1 d . . . . .
C78 C 0.82595(18) 0.56207(15) 0.98352(14) 0.0261(5) Uani 1 1 d . . . . .
C64 C 1.07337(18) 0.65862(15) 0.98743(14) 0.0258(5) Uani 1 1 d . . . . .
H64 H 1.105156 0.656431 1.031988 0.031 Uiso 1 1 calc R U . . .
C21 C 0.34389(19) 0.11675(15) 0.60636(14) 0.0275(5) Uani 1 1 d . . . . .
C25 C 0.31502(19) 0.14350(15) 0.42543(14) 0.0279(5) Uani 1 1 d . . . . .
H25 H 0.257505 0.159078 0.426116 0.033 Uiso 1 1 calc R U . . .
C65 C 1.12272(18) 0.66226(15) 0.93639(14) 0.0273(5) Uani 1 1 d . . . . .
C67 C 0.97719(18) 0.65948(14) 0.85476(13) 0.0253(5) Uani 1 1 d . . . . .
C26 C 0.2894(2) 0.08160(16) 0.34369(14) 0.0310(6) Uani 1 1 d . . . . .
C17 C 0.32345(18) 0.10441(15) 0.48010(14) 0.0270(5) Uani 1 1 d . . . . .
C20 C 0.3498(2) 0.03919(15) 0.58308(14) 0.0315(6) Uani 1 1 d . . . . .
H20 H 0.361282 0.017955 0.618957 0.038 Uiso 1 1 calc R U . . .
C38 C 0.3613(2) 0.16977(15) 0.68886(13) 0.0290(6) Uani 1 1 d . . . . .
H38 H 0.388895 0.230168 0.697395 0.035 Uiso 1 1 calc R U . . .
C16 C 0.32307(18) 0.14646(14) 0.55245(14) 0.0259(5) Uani 1 1 d . . . . .
C66 C 1.07117(19) 0.65868(16) 0.86935(14) 0.0285(5) Uani 1 1 d . . . . .
H66 H 1.100943 0.655569 0.831976 0.034 Uiso 1 1 calc R U . . .
C68 C 1.22940(19) 0.67061(17) 0.95391(15) 0.0324(6) Uani 1 1 d . . . . .
H68 H 1.253092 0.673886 1.005309 0.039 Uiso 1 1 calc R U . . .
C83 C 0.7383(2) 0.55436(17) 0.99748(16) 0.0343(6) Uani 1 1 d . . . . .
H83 H 0.735472 0.602796 1.031995 0.041 Uiso 1 1 calc R U . . .
C39 C 0.4433(2) 0.16309(16) 0.74246(14) 0.0328(6) Uani 1 1 d . . . . .
C84 C 0.92226(19) 0.65451(16) 0.77954(14) 0.0281(5) Uani 1 1 d . . . . .
H84 H 0.849255 0.630123 0.771819 0.034 Uiso 1 1 calc R U . . .
C45 C 0.2657(2) 0.15362(16) 0.70690(14) 0.0319(6) Uani 1 1 d . . . . .
C52 C 0.89223(19) 0.82663(15) 0.97881(14) 0.0285(6) Uani 1 1 d . . . . .
C85 C 0.9348(2) 0.59092(17) 0.71479(14) 0.0317(6) Uani 1 1 d . . . . .
C91 C 0.9470(2) 0.74022(16) 0.77915(14) 0.0309(6) Uani 1 1 d . . . . .
C8 C 0.0710(2) 0.17452(17) 0.44656(15) 0.0372(6) Uani 1 1 d . . . . .
H8A H 0.109083 0.167613 0.412851 0.056 Uiso 1 1 calc R U . . .
H8B H 0.069956 0.230232 0.461484 0.056 Uiso 1 1 calc R U . . .
H8C H 0.002067 0.130010 0.420288 0.056 Uiso 1 1 calc R U . . .
C18 C 0.3306(2) 0.02723(16) 0.45960(14) 0.0306(6) Uani 1 1 d . . . . .
H18 H 0.329350 -0.001865 0.410202 0.037 Uiso 1 1 calc R U . . .
C77 C 0.9855(2) 0.59145(17) 1.11568(15) 0.0345(6) Uani 1 1 d . . . . .
H77 H 0.947253 0.534913 1.077161 0.041 Uiso 1 1 calc R U . . .
C32 C 0.4077(2) 0.22607(16) 0.45060(15) 0.0344(6) Uani 1 1 d . . . . .
C46 C 0.2523(2) 0.22153(17) 0.75318(15) 0.0357(6) Uani 1 1 d . . . . .
H46 H 0.302748 0.277500 0.772110 0.043 Uiso 1 1 calc R U . . .
C19 C 0.3395(2) -0.00814(15) 0.50962(14) 0.0322(6) Uani 1 1 d . . . . .
C3 C 0.4979(2) 0.43302(16) 0.78588(16) 0.0350(6) Uani 1 1 d . . . . .
C9 C 0.1088(2) 0.07617(15) 0.49141(15) 0.0337(6) Uani 1 1 d . . . . .
H9A H 0.037384 0.037094 0.467024 0.050 Uiso 1 1 calc R U . . .
H9B H 0.138496 0.068852 0.535175 0.050 Uiso 1 1 calc R U . . .
H9C H 0.142958 0.064037 0.455434 0.050 Uiso 1 1 calc R U . . .
C90 C 1.0020(2) 0.6146(2) 0.68027(16) 0.0392(7) Uani 1 1 d . . . . .
H90 H 1.039044 0.672955 0.694225 0.047 Uiso 1 1 calc R U . . .
C6 C 0.12087(19) 0.16777(16) 0.51739(15) 0.0310(6) Uani 1 1 d . . . . .
C53 C 1.00364(19) 0.84376(16) 0.99857(15) 0.0329(6) Uani 1 1 d . . . . .
H53A H 1.045670 0.904860 1.028206 0.049 Uiso 1 1 calc R U . . .
H53B H 1.017414 0.823065 0.951982 0.049 Uiso 1 1 calc R U . . .
H53C H 1.018709 0.814250 1.028114 0.049 Uiso 1 1 calc R U . . .
C73 C 1.0402(2) 0.74015(17) 1.15859(15) 0.0371(6) Uani 1 1 d . . . . .
H73 H 1.039076 0.786953 1.149903 0.045 Uiso 1 1 calc R U . . .
C31 C 0.1898(2) 0.02761(16) 0.29897(15) 0.0364(6) Uani 1 1 d . . . . .
H31 H 0.139023 0.028287 0.319889 0.044 Uiso 1 1 calc R U . . .
C82 C 0.6530(2) 0.47586(19) 0.96141(17) 0.0413(7) Uani 1 1 d . . . . .
H82 H 0.592970 0.471457 0.971224 0.050 Uiso 1 1 calc R U . . .
C81 C 0.6574(2) 0.40531(18) 0.91160(17) 0.0428(7) Uani 1 1 d . . . . .
H81 H 0.600402 0.352026 0.887486 0.051 Uiso 1 1 calc R U . . .
C96 C 0.8707(2) 0.75415(18) 0.74139(15) 0.0365(6) Uani 1 1 d . . . . .
H96 H 0.804647 0.709812 0.715926 0.044 Uiso 1 1 calc R U . . .
C59 C 0.5598(2) 0.72330(17) 0.83037(15) 0.0350(6) Uani 1 1 d . . . . .
H59 H 0.534396 0.660222 0.804578 0.042 Uiso 1 1 calc R U . . .
C79 C 0.8275(2) 0.48994(16) 0.93239(15) 0.0328(6) Uani 1 1 d . . . . .
H79 H 0.886754 0.494000 0.921523 0.039 Uiso 1 1 calc R U . . .
C40 C 0.5378(2) 0.18520(17) 0.73694(16) 0.0387(7) Uani 1 1 d . . . . .
H40 H 0.549572 0.203495 0.699838 0.046 Uiso 1 1 calc R U . . .
C54 C 0.8760(2) 0.86030(17) 1.05434(15) 0.0361(6) Uani 1 1 d . . . . .
H54A H 0.880909 0.823986 1.079022 0.054 Uiso 1 1 calc R U . . .
H54B H 0.809386 0.859925 1.044892 0.054 Uiso 1 1 calc R U . . .
H54C H 0.927387 0.918388 1.087139 0.054 Uiso 1 1 calc R U . . .
C4 C 0.6362(2) 0.38534(17) 0.71047(16) 0.0369(6) Uani 1 1 d . . . . .
C47 C 0.1676(2) 0.2098(2) 0.77238(17) 0.0441(7) Uani 1 1 d . . . . .
H47 H 0.160222 0.257237 0.803926 0.053 Uiso 1 1 calc R U . . .
C55 C 0.8755(2) 0.87820(16) 0.93589(16) 0.0366(6) Uani 1 1 d . . . . .
H55A H 0.923501 0.937861 0.966371 0.055 Uiso 1 1 calc R U . . .
H55B H 0.806985 0.873600 0.926236 0.055 Uiso 1 1 calc R U . . .
H55C H 0.885357 0.855925 0.887793 0.055 Uiso 1 1 calc R U . . .
C58 C 0.5151(2) 0.6133(2) 0.92649(17) 0.0431(7) Uani 1 1 d . . . . .
H58A H 0.565360 0.590584 0.926761 0.065 Uiso 1 1 calc R U . . .
H58B H 0.475146 0.596265 0.874271 0.065 Uiso 1 1 calc R U . . .
H58C H 0.470920 0.591072 0.951004 0.065 Uiso 1 1 calc R U . . .
C80 C 0.7437(2) 0.41196(17) 0.89687(16) 0.0392(7) Uani 1 1 d . . . . .
H80 H 0.746327 0.363381 0.862437 0.047 Uiso 1 1 calc R U . . .
C76 C 1.0445(2) 0.60610(19) 1.18546(16) 0.0403(7) Uani 1 1 d . . . . .
H76 H 1.045157 0.559521 1.194710 0.048 Uiso 1 1 calc R U . . .
C92 C 1.0437(2) 0.80650(18) 0.81586(16) 0.0396(7) Uani 1 1 d . . . . .
H92 H 1.096856 0.798673 0.842434 0.047 Uiso 1 1 calc R U . . .
C10 C 0.2373(2) 0.43965(17) 0.53751(17) 0.0392(7) Uani 1 1 d . . . . .
H10 H 0.311155 0.470350 0.566548 0.047 Uiso 1 1 calc R U . . .
C41 C 0.6153(3) 0.18131(19) 0.78400(18) 0.0504(8) Uani 1 1 d . . . . .
H41 H 0.678819 0.195546 0.778419 0.061 Uiso 1 1 calc R U . . .
C70 C 1.2984(2) 0.75307(19) 0.95561(18) 0.0437(7) Uani 1 1 d . . . . .
H70A H 1.279544 0.749701 0.904888 0.066 Uiso 1 1 calc R U . . .
H70B H 1.368146 0.761082 0.972491 0.066 Uiso 1 1 calc R U . . .
H70C H 1.291505 0.801068 0.990550 0.066 Uiso 1 1 calc R U . . .
C75 C 1.1021(2) 0.6876(2) 1.24163(16) 0.0433(7) Uani 1 1 d . . . . .
H75 H 1.142854 0.697313 1.289272 0.052 Uiso 1 1 calc R U . . .
C22 C 0.3355(2) -0.09702(17) 0.48528(16) 0.0428(7) Uani 1 1 d . . . . .
H22 H 0.379751 -0.097541 0.529230 0.051 Uiso 1 1 calc R U . . .
C2 C 0.6222(2) 0.54636(19) 0.70685(17) 0.0399(7) Uani 1 1 d D . . . .
C60 C 0.6162(2) 0.7616(2) 0.78678(17) 0.0465(8) Uani 1 1 d . . . . .
H60A H 0.639594 0.823286 0.810844 0.070 Uiso 1 1 calc R U . . .
H60B H 0.571057 0.737852 0.734557 0.070 Uiso 1 1 calc R U . . .
H60C H 0.673879 0.748004 0.787149 0.070 Uiso 1 1 calc R U . . .
C86 C 0.8806(2) 0.50505(18) 0.69262(16) 0.0401(7) Uani 1 1 d . . . . .
H86 H 0.833852 0.487770 0.715388 0.048 Uiso 1 1 calc R U . . .
C27 C 0.3623(3) 0.0776(2) 0.31229(17) 0.0461(7) Uani 1 1 d . . . . .
H27 H 0.430934 0.113927 0.342188 0.055 Uiso 1 1 calc R U . . .
C30 C 0.1636(3) -0.02764(18) 0.22360(16) 0.0453(8) Uani 1 1 d . . . . .
H30 H 0.094950 -0.063079 0.193069 0.054 Uiso 1 1 calc R U . . .
C56 C 0.5673(2) 0.70935(19) 0.96894(16) 0.0395(7) Uani 1 1 d . . . . .
H56 H 0.513393 0.729624 0.969607 0.047 Uiso 1 1 calc R U . . .
C94 C 0.9850(3) 0.89675(19) 0.77641(17) 0.0484(8) Uani 1 1 d . . . . .
H94 H 0.997755 0.949961 0.775846 0.058 Uiso 1 1 calc R U . . .
C24 C 0.3690(2) -0.12580(19) 0.41968(17) 0.0472(8) Uani 1 1 d . . . . .
H24A H 0.324488 -0.128324 0.375274 0.071 Uiso 1 1 calc R U . . .
H24B H 0.366487 -0.182192 0.408701 0.071 Uiso 1 1 calc R U . . .
H24C H 0.437878 -0.085638 0.432307 0.071 Uiso 1 1 calc R U . . .
C44 C 0.4284(3) 0.1375(2) 0.79743(17) 0.0485(8) Uani 1 1 d . . . . .
H44 H 0.364523 0.121511 0.802363 0.058 Uiso 1 1 calc R U . . .
C7 C 0.0635(2) 0.18117(19) 0.57192(17) 0.0408(7) Uani 1 1 d . . . . .
H7A H 0.061304 0.236321 0.584927 0.061 Uiso 1 1 calc R U . . .
H7B H 0.097616 0.179662 0.617910 0.061 Uiso 1 1 calc R U . . .
H7C H -0.005112 0.136066 0.547621 0.061 Uiso 1 1 calc R U . . .
C50 C 0.1905(2) 0.07222(18) 0.68063(16) 0.0417(7) Uani 1 1 d . . . . .
H50 H 0.197047 0.024405 0.648759 0.050 Uiso 1 1 calc R U . . .
C33 C 0.3974(3) 0.28273(19) 0.42173(18) 0.0489(8) Uani 1 1 d . . . . .
H33 H 0.332856 0.271029 0.390841 0.059 Uiso 1 1 calc R U . . .
C69 C 1.2367(2) 0.5952(2) 0.89833(19) 0.0460(7) Uani 1 1 d . . . . .
H69A H 1.197588 0.543713 0.901395 0.069 Uiso 1 1 calc R U . . .
H69B H 1.307058 0.604481 0.910651 0.069 Uiso 1 1 calc R U . . .
H69C H 1.210123 0.588659 0.847048 0.069 Uiso 1 1 calc R U . . .
C48 C 0.0937(2) 0.1285(2) 0.74551(17) 0.0521(8) Uani 1 1 d . . . . .
H48 H 0.034821 0.119819 0.757864 0.062 Uiso 1 1 calc R U . . .
C74 C 1.1002(2) 0.7551(2) 1.22829(17) 0.0480(8) Uani 1 1 d . . . . .
H74 H 1.139863 0.811528 1.266667 0.058 Uiso 1 1 calc R U . . .
C37 C 0.5018(2) 0.2435(2) 0.49516(18) 0.0510(8) Uani 1 1 d . . . . .
H37 H 0.510140 0.205290 0.514551 0.061 Uiso 1 1 calc R U . . .
C29 C 0.2365(3) -0.0311(2) 0.19318(17) 0.0503(8) Uani 1 1 d . . . . .
H29 H 0.218433 -0.069266 0.141905 0.060 Uiso 1 1 calc R U . . .
C89 C 1.0155(3) 0.5533(2) 0.62523(18) 0.0544(9) Uani 1 1 d . . . . .
H89 H 1.061841 0.570216 0.602019 0.065 Uiso 1 1 calc R U . . .
C1 C 0.5281(2) 0.48431(19) 0.64800(19) 0.0439(7) Uani 1 1 d . . . . .
C95 C 0.8897(3) 0.83177(19) 0.74040(17) 0.0467(8) Uani 1 1 d . . . . .
H95 H 0.836551 0.840198 0.714667 0.056 Uiso 1 1 calc R U . . .
C93 C 1.0625(3) 0.88370(19) 0.81361(17) 0.0466(8) Uani 1 1 d . . . . .
H93 H 1.128667 0.927865 0.837669 0.056 Uiso 1 1 calc R U . . .
C49 C 0.1065(3) 0.0608(2) 0.70072(17) 0.0524(9) Uani 1 1 d . . . . .
H49 H 0.056731 0.004911 0.683196 0.063 Uiso 1 1 calc R U . . .
C57 C 0.6282(3) 0.7375(2) 1.05133(18) 0.0534(8) Uani 1 1 d . . . . .
H57A H 0.682943 0.719892 1.053310 0.080 Uiso 1 1 calc R U . . .
H57B H 0.584438 0.711258 1.074168 0.080 Uiso 1 1 calc R U . . .
H57C H 0.656073 0.799374 1.079223 0.080 Uiso 1 1 calc R U . . .
C88 C 0.9618(3) 0.4681(2) 0.60426(18) 0.0555(9) Uani 1 1 d . . . . .
H88 H 0.971900 0.426621 0.567205 0.067 Uiso 1 1 calc R U . . .
C11 C 0.2178(3) 0.3850(2) 0.45525(18) 0.0540(9) Uani 1 1 d . . . . .
H11A H 0.243570 0.342276 0.452263 0.081 Uiso 1 1 calc R U . . .
H11B H 0.251844 0.420880 0.434068 0.081 Uiso 1 1 calc R U . . .
H11C H 0.145490 0.356643 0.426535 0.081 Uiso 1 1 calc R U . . .
C42 C 0.5994(3) 0.1566(2) 0.83888(19) 0.0616(10) Uani 1 1 d . . . . .
H42 H 0.652236 0.154607 0.872030 0.074 Uiso 1 1 calc R U . . .
C13 C 0.2121(3) 0.44567(19) 0.67734(18) 0.0505(8) Uani 1 1 d . . . . .
H13 H 0.170101 0.477646 0.676786 0.061 Uiso 1 1 calc R U . . .
C28 C 0.3359(3) 0.0209(2) 0.23748(19) 0.0569(9) Uani 1 1 d . . . . .
H28 H 0.386579 0.018157 0.216890 0.068 Uiso 1 1 calc R U . . .
C61 C 0.4703(2) 0.7454(2) 0.83188(19) 0.0518(8) Uani 1 1 d . . . . .
H61A H 0.431035 0.715988 0.855291 0.078 Uiso 1 1 calc R U . . .
H61B H 0.427827 0.727664 0.780170 0.078 Uiso 1 1 calc R U . . .
H61C H 0.494839 0.806824 0.861152 0.078 Uiso 1 1 calc R U . . .
C87 C 0.8941(3) 0.4437(2) 0.63709(18) 0.0516(9) Uani 1 1 d . . . . .
H87 H 0.856322 0.385202 0.622181 0.062 Uiso 1 1 calc R U . . .
C12 C 0.1931(3) 0.5038(2) 0.5416(2) 0.0561(9) Uani 1 1 d . . . . .
H12A H 0.119730 0.473945 0.519315 0.084 Uiso 1 1 calc R U . . .
H12B H 0.217835 0.534568 0.513534 0.084 Uiso 1 1 calc R U . . .
H12C H 0.213443 0.544139 0.594406 0.084 Uiso 1 1 calc R U . . .
C36 C 0.5850(3) 0.3169(3) 0.5119(2) 0.0718(12) Uani 1 1 d . . . . .
H36 H 0.649626 0.329093 0.543022 0.086 Uiso 1 1 calc R U . . .
C15 C 0.3177(3) 0.5106(2) 0.7168(2) 0.0609(10) Uani 1 1 d . . . . .
H15A H 0.362582 0.482498 0.718197 0.091 Uiso 1 1 calc R U . . .
H15B H 0.327033 0.547124 0.768510 0.091 Uiso 1 1 calc R U . . .
H15C H 0.333368 0.545047 0.689879 0.091 Uiso 1 1 calc R U . . .
C23 C 0.2263(3) -0.1604(2) 0.4649(2) 0.0653(11) Uani 1 1 d . . . . .
H23A H 0.204335 -0.141876 0.507664 0.098 Uiso 1 1 calc R U . . .
H23B H 0.223422 -0.216978 0.453612 0.098 Uiso 1 1 calc R U . . .
H23C H 0.182038 -0.162511 0.420656 0.098 Uiso 1 1 calc R U . . .
C35 C 0.5720(3) 0.3725(2) 0.4824(2) 0.0783(13) Uani 1 1 d . . . . .
H35 H 0.628176 0.422672 0.493659 0.094 Uiso 1 1 calc R U . . .
C43 C 0.5069(3) 0.1350(3) 0.84556(19) 0.0658(11) Uani 1 1 d . . . . .
H43 H 0.496209 0.118123 0.883604 0.079 Uiso 1 1 calc R U . . .
C34 C 0.4786(3) 0.3548(2) 0.4372(2) 0.0668(11) Uani 1 1 d . . . . .
H34 H 0.470215 0.392167 0.416764 0.080 Uiso 1 1 calc R U . . .
C14 C 0.1814(4) 0.3972(2) 0.7218(2) 0.0747(13) Uani 1 1 d . . . . .
H14A H 0.109081 0.360682 0.698446 0.112 Uiso 1 1 calc R U . . .
H14B H 0.197104 0.437334 0.773859 0.112 Uiso 1 1 calc R U . . .
H14C H 0.217980 0.362167 0.721903 0.112 Uiso 1 1 calc R U . . .
H2A H 0.619(3) 0.6015(15) 0.7274(15) 0.071(11) Uiso 1 1 d D . . . .
H1A H 0.470(3) 0.503(3) 0.647(2) 0.085(13) Uiso 1 1 d . . . . .
H1B H 0.520(3) 0.451(2) 0.587(2) 0.073(11) Uiso 1 1 d . . . . .
H2B H 0.686(3) 0.550(2) 0.6968(18) 0.056(10) Uiso 1 1 d . . . . .

loop_
_atom_site_aniso_label
_atom_site_aniso_U_11
_atom_site_aniso_U_22
_atom_site_aniso_U_33
_atom_site_aniso_U_23
_atom_site_aniso_U_13
_atom_site_aniso_U_12
Ni01 0.0254(2) 0.01990(18) 0.0298(2) 0.00806(15) 0.00163(15) 0.00707(14)
P1 0.0296(3) 0.0286(3) 0.0314(4) 0.0092(3) 0.0079(3) 0.0170(3)
P2 0.0397(4) 0.0316(4) 0.0399(4) 0.0139(3) 0.0130(3) 0.0209(3)
Mg1 0.0222(4) 0.0207(4) 0.0341(5) 0.0040(3) 0.0052(4) 0.0068(3)
Mg2 0.0280(4) 0.0200(4) 0.0312(5) 0.0085(3) 0.0016(4) 0.0060(3)
N1 0.0223(10) 0.0208(10) 0.0232(10) 0.0090(8) 0.0058(8) 0.0102(8)
O1 0.0345(11) 0.0439(12) 0.0436(12) 0.0204(10) 0.0099(9) 0.0060(9)
O2 0.0504(13) 0.0369(11) 0.0658(15) 0.0215(10) 0.0198(11) 0.0272(10)
N4 0.0255(11) 0.0186(9) 0.0252(11) 0.0070(8) 0.0068(8) 0.0089(8)
N2 0.0223(10) 0.0235(10) 0.0266(11) 0.0081(8) 0.0059(8) 0.0102(8)
N3 0.0319(12) 0.0236(10) 0.0311(12) 0.0089(9) 0.0053(9) 0.0128(9)
C62 0.0221(12) 0.0183(11) 0.0235(12) 0.0077(9) 0.0038(10) 0.0078(9)
C63 0.0249(12) 0.0204(11) 0.0256(13) 0.0100(10) 0.0078(10) 0.0092(10)
C72 0.0243(12) 0.0327(13) 0.0241(13) 0.0135(10) 0.0089(10) 0.0150(10)
C5 0.0272(13) 0.0234(12) 0.0179(12) 0.0066(9) 0.0052(10) 0.0091(10)
C71 0.0250(12) 0.0229(12) 0.0242(12) 0.0099(10) 0.0071(10) 0.0113(10)
C51 0.0250(12) 0.0229(12) 0.0201(12) 0.0104(10) 0.0052(10) 0.0098(10)
C78 0.0240(13) 0.0269(12) 0.0268(13) 0.0145(10) 0.0057(10) 0.0096(10)
C64 0.0256(13) 0.0265(12) 0.0248(13) 0.0120(10) 0.0051(10) 0.0125(10)
C21 0.0299(13) 0.0225(12) 0.0263(13) 0.0098(10) 0.0076(11) 0.0094(10)
C25 0.0316(14) 0.0249(12) 0.0262(13) 0.0106(10) 0.0086(11) 0.0128(11)
C65 0.0268(13) 0.0285(13) 0.0301(14) 0.0146(11) 0.0086(11) 0.0152(11)
C67 0.0248(12) 0.0216(11) 0.0263(13) 0.0108(10) 0.0047(10) 0.0089(10)
C26 0.0417(16) 0.0272(13) 0.0289(14) 0.0151(11) 0.0110(12) 0.0185(12)
C17 0.0282(13) 0.0250(12) 0.0265(13) 0.0118(10) 0.0065(10) 0.0116(10)
C20 0.0417(15) 0.0248(12) 0.0247(13) 0.0102(10) 0.0079(11) 0.0137(11)
C38 0.0367(14) 0.0192(11) 0.0238(13) 0.0065(10) 0.0080(11) 0.0085(10)
C16 0.0258(13) 0.0194(11) 0.0261(13) 0.0076(10) 0.0051(10) 0.0075(10)
C66 0.0285(13) 0.0336(13) 0.0274(13) 0.0152(11) 0.0116(11) 0.0152(11)
C68 0.0257(13) 0.0435(15) 0.0319(14) 0.0196(12) 0.0083(11) 0.0173(12)
C83 0.0325(14) 0.0363(14) 0.0380(15) 0.0205(12) 0.0116(12) 0.0155(12)
C39 0.0452(16) 0.0247(12) 0.0210(13) 0.0042(10) 0.0066(11) 0.0161(12)
C84 0.0275(13) 0.0304(13) 0.0286(13) 0.0152(11) 0.0089(11) 0.0134(11)
C45 0.0356(15) 0.0294(13) 0.0221(13) 0.0094(11) 0.0069(11) 0.0082(11)
C52 0.0284(13) 0.0217(12) 0.0271(13) 0.0071(10) 0.0033(11) 0.0095(10)
C85 0.0339(14) 0.0352(14) 0.0285(14) 0.0163(11) 0.0063(11) 0.0186(12)
C91 0.0379(15) 0.0319(14) 0.0296(14) 0.0166(11) 0.0149(12) 0.0178(12)
C8 0.0296(14) 0.0345(14) 0.0354(15) 0.0125(12) 0.0018(12) 0.0090(12)
C18 0.0380(15) 0.0260(13) 0.0243(13) 0.0078(10) 0.0079(11) 0.0155(11)
C77 0.0382(15) 0.0316(14) 0.0330(15) 0.0143(12) 0.0081(12) 0.0174(12)
C32 0.0412(16) 0.0278(13) 0.0301(14) 0.0112(11) 0.0138(12) 0.0110(12)
C46 0.0374(15) 0.0320(14) 0.0286(14) 0.0091(11) 0.0105(12) 0.0100(12)
C19 0.0419(16) 0.0230(12) 0.0271(14) 0.0082(11) 0.0069(12) 0.0152(11)
C3 0.0295(14) 0.0275(13) 0.0369(15) 0.0125(12) 0.0004(12) 0.0082(11)
C9 0.0298(14) 0.0247(13) 0.0321(14) 0.0090(11) 0.0050(11) 0.0027(11)
C90 0.0411(16) 0.0492(17) 0.0362(16) 0.0218(13) 0.0166(13) 0.0249(14)
C6 0.0247(13) 0.0270(13) 0.0325(14) 0.0104(11) 0.0054(11) 0.0069(10)
C53 0.0282(14) 0.0225(12) 0.0353(15) 0.0092(11) 0.0034(11) 0.0051(10)
C73 0.0421(16) 0.0321(14) 0.0302(15) 0.0120(12) 0.0042(12) 0.0152(12)
C31 0.0440(17) 0.0298(14) 0.0315(15) 0.0137(12) 0.0096(13) 0.0137(12)
C82 0.0267(14) 0.0489(18) 0.0516(18) 0.0328(15) 0.0110(13) 0.0106(13)
C81 0.0352(16) 0.0333(15) 0.0475(18) 0.0251(14) -0.0023(13) 0.0030(12)
C96 0.0449(17) 0.0357(14) 0.0296(14) 0.0167(12) 0.0085(12) 0.0188(13)
C59 0.0337(15) 0.0331(14) 0.0363(15) 0.0133(12) 0.0061(12) 0.0185(12)
C79 0.0333(14) 0.0302(13) 0.0333(14) 0.0150(11) 0.0081(12) 0.0128(11)
C40 0.0397(16) 0.0282(14) 0.0355(15) 0.0069(12) 0.0055(13) 0.0126(12)
C54 0.0378(15) 0.0293(13) 0.0279(14) 0.0033(11) 0.0033(12) 0.0146(12)
C4 0.0368(15) 0.0273(13) 0.0397(16) 0.0145(12) 0.0057(13) 0.0109(12)
C47 0.0435(18) 0.0456(17) 0.0354(16) 0.0108(13) 0.0171(14) 0.0157(14)
C55 0.0363(15) 0.0206(12) 0.0404(16) 0.0112(11) 0.0024(12) 0.0073(11)
C58 0.0339(16) 0.0553(19) 0.0474(18) 0.0291(15) 0.0168(14) 0.0193(14)
C80 0.0441(17) 0.0260(13) 0.0342(15) 0.0122(12) 0.0011(13) 0.0090(12)
C76 0.0492(18) 0.0443(16) 0.0349(16) 0.0229(13) 0.0113(13) 0.0256(14)
C92 0.0405(16) 0.0379(15) 0.0409(16) 0.0220(13) 0.0105(13) 0.0152(13)
C10 0.0398(16) 0.0331(14) 0.0450(17) 0.0184(13) 0.0097(13) 0.0183(13)
C41 0.0479(19) 0.0395(17) 0.0458(19) 0.0040(14) 0.0014(15) 0.0236(15)
C70 0.0284(15) 0.0461(17) 0.0510(19) 0.0198(14) 0.0097(13) 0.0141(13)
C75 0.0447(17) 0.0574(19) 0.0302(15) 0.0209(14) 0.0067(13) 0.0273(15)
C22 0.067(2) 0.0292(14) 0.0300(15) 0.0093(12) 0.0081(14) 0.0273(14)
C2 0.0423(17) 0.0378(16) 0.0422(17) 0.0172(13) 0.0180(14) 0.0193(14)
C60 0.0528(19) 0.0461(17) 0.0401(17) 0.0219(14) 0.0097(15) 0.0219(15)
C86 0.0424(17) 0.0355(15) 0.0349(16) 0.0131(13) 0.0065(13) 0.0152(13)
C27 0.0497(19) 0.0482(18) 0.0383(17) 0.0154(14) 0.0180(15) 0.0216(15)
C30 0.058(2) 0.0314(15) 0.0315(16) 0.0075(12) 0.0044(14) 0.0159(14)
C56 0.0370(16) 0.0483(17) 0.0424(17) 0.0189(14) 0.0200(13) 0.0268(14)
C94 0.070(2) 0.0354(16) 0.0444(18) 0.0251(14) 0.0175(16) 0.0219(16)
C24 0.055(2) 0.0335(15) 0.0448(18) 0.0080(13) 0.0083(15) 0.0256(14)
C44 0.064(2) 0.059(2) 0.0364(17) 0.0241(15) 0.0203(15) 0.0364(17)
C7 0.0322(15) 0.0394(16) 0.0430(17) 0.0151(13) 0.0127(13) 0.0101(12)
C50 0.0496(18) 0.0319(14) 0.0341(16) 0.0113(12) 0.0173(14) 0.0087(13)
C33 0.060(2) 0.0362(16) 0.0499(19) 0.0232(14) 0.0193(16) 0.0157(15)
C69 0.0377(17) 0.0477(18) 0.057(2) 0.0211(15) 0.0156(15) 0.0260(14)
C48 0.0418(18) 0.059(2) 0.0368(17) 0.0126(15) 0.0187(14) 0.0063(15)
C74 0.0516(19) 0.0417(17) 0.0328(16) 0.0086(13) -0.0016(14) 0.0181(14)
C37 0.0389(17) 0.0552(19) 0.0501(19) 0.0251(16) 0.0128(15) 0.0102(15)
C29 0.074(2) 0.0415(17) 0.0283(16) 0.0097(13) 0.0161(16) 0.0247(17)
C89 0.065(2) 0.074(2) 0.0438(19) 0.0277(17) 0.0279(17) 0.045(2)
C1 0.0446(18) 0.0338(15) 0.051(2) 0.0211(14) 0.0114(15) 0.0150(14)
C95 0.062(2) 0.0437(17) 0.0374(17) 0.0225(14) 0.0081(15) 0.0273(16)
C93 0.055(2) 0.0379(16) 0.0435(18) 0.0236(14) 0.0137(15) 0.0120(14)
C49 0.052(2) 0.0421(17) 0.0361(17) 0.0101(14) 0.0169(15) -0.0037(15)
C57 0.064(2) 0.064(2) 0.0394(18) 0.0207(16) 0.0266(16) 0.0322(18)
C88 0.074(2) 0.061(2) 0.0374(18) 0.0137(16) 0.0133(17) 0.048(2)
C11 0.073(2) 0.0471(18) 0.0464(19) 0.0256(16) 0.0200(17) 0.0274(17)
C42 0.078(3) 0.071(2) 0.0345(18) 0.0099(17) 0.0060(17) 0.053(2)
C13 0.068(2) 0.0377(16) 0.0419(18) 0.0105(14) 0.0165(16) 0.0272(16)
C28 0.072(2) 0.060(2) 0.047(2) 0.0186(17) 0.0342(18) 0.0347(19)
C61 0.0455(19) 0.059(2) 0.0502(19) 0.0187(16) 0.0065(15) 0.0336(16)
C87 0.063(2) 0.0387(17) 0.0411(18) 0.0118(14) 0.0017(16) 0.0251(16)
C12 0.065(2) 0.054(2) 0.064(2) 0.0335(18) 0.0223(18) 0.0353(18)
C36 0.040(2) 0.082(3) 0.062(2) 0.024(2) 0.0161(17) -0.0011(19)
C15 0.061(2) 0.062(2) 0.047(2) 0.0107(17) 0.0047(17) 0.0360(19)
C23 0.097(3) 0.0258(15) 0.068(2) 0.0160(16) 0.041(2) 0.0195(17)
C35 0.076(3) 0.051(2) 0.077(3) 0.024(2) 0.036(2) -0.009(2)
C43 0.098(3) 0.087(3) 0.0365(19) 0.0350(19) 0.023(2) 0.060(3)
C34 0.085(3) 0.0413(19) 0.062(2) 0.0252(17) 0.029(2) 0.0080(19)
C14 0.135(4) 0.056(2) 0.052(2) 0.0227(18) 0.052(2) 0.052(3)

loop_
_atom_type_symbol
_atom_type_description
_atom_type_scat_dispersion_real
_atom_type_scat_dispersion_imag
_atom_type_scat_source
C C 0.0137 0.0067 'International Tables Vol C Tables 4.2.6.8 and 6.1.1.4'
H H 0.0000 0.0000 'International Tables Vol C Tables 4.2.6.8 and 6.1.1.4'
Mg Mg 0.1421 0.1346 'International Tables Vol C Tables 4.2.6.8 and 6.1.1.4'
N N 0.0241 0.0134 'International Tables Vol C Tables 4.2.6.8 and 6.1.1.4'
Ni Ni -1.3357 3.2904 'International Tables Vol C Tables 4.2.6.8 and 6.1.1.4'
O O 0.0389 0.0241 'International Tables Vol C Tables 4.2.6.8 and 6.1.1.4'
P P 0.2543 0.3332 'International Tables Vol C Tables 4.2.6.8 and 6.1.1.4'

loop_
_geom_angle_atom_site_label_1
_geom_angle_atom_site_label_2
_geom_angle_atom_site_label_3
_geom_angle
_geom_angle_site_symmetry_1
_geom_angle_site_symmetry_3
_geom_angle_publ_flag
Mg2 Ni01 Mg1 154.92(3) . . ?
C3 Ni01 Mg1 85.88(9) . . ?
C3 Ni01 Mg2 84.17(9) . . ?
C3 Ni01 C4 117.53(13) . . ?
C3 Ni01 C2 129.60(13) . . ?
C3 Ni01 C1 121.60(13) . . ?
C4 Ni01 Mg1 104.90(9) . . ?
C4 Ni01 Mg2 100.11(9) . . ?
C4 Ni01 C2 109.97(13) . . ?
C4 Ni01 C1 114.61(14) . . ?
C2 Ni01 Mg1 66.00(9) . . ?
C2 Ni01 Mg2 103.75(9) . . ?
C2 Ni01 C1 41.46(12) . . ?
C1 Ni01 Mg1 104.62(9) . . ?
C1 Ni01 Mg2 62.30(9) . . ?
N2 P1 C59 99.76(11) . . ?
N2 P1 C56 100.61(12) . . ?
C59 P1 C56 101.75(13) . . ?
N3 P2 C10 99.56(12) . . ?
N3 P2 C13 102.90(13) . . ?
C13 P2 C10 102.73(14) . . ?
Ni01 Mg1 C51 163.57(7) . . ?
N1 Mg1 Ni01 144.13(7) . . ?
N1 Mg1 N2 64.90(8) . . ?
N1 Mg1 C51 32.16(8) . . ?
N1 Mg1 C2 113.96(10) . . ?
N2 Mg1 Ni01 144.30(7) . . ?
N2 Mg1 C51 32.74(8) . . ?
N2 Mg1 C2 110.29(10) . . ?
C2 Mg1 Ni01 47.57(7) . . ?
C2 Mg1 C51 116.06(9) . . ?
Ni01 Mg2 C5 156.79(7) . . ?
N4 Mg2 Ni01 136.04(7) . . ?
N4 Mg2 N3 65.15(8) . . ?
N4 Mg2 C5 32.27(8) . . ?
N4 Mg2 C1 161.86(11) . . ?
N3 Mg2 Ni01 145.72(7) . . ?
N3 Mg2 C5 32.88(8) . . ?
N3 Mg2 C1 120.64(10) . . ?
C1 Mg2 Ni01 49.94(8) . . ?
C1 Mg2 C5 150.08(10) . . ?
C62 N1 Mg1 137.47(15) . . ?
C51 N1 Mg1 92.58(15) . . ?
C51 N1 C62 129.3(2) . . ?
C5 N4 Mg2 92.52(14) . . ?
C5 N4 C16 129.6(2) . . ?
C16 N4 Mg2 137.50(16) . . ?
P1 N2 Mg1 138.99(11) . . ?
C51 N2 P1 128.75(17) . . ?
C51 N2 Mg1 91.54(14) . . ?
P2 N3 Mg2 140.11(12) . . ?
C5 N3 P2 128.49(18) . . ?
C5 N3 Mg2 91.39(15) . . ?
N1 C62 C63 120.0(2) . . ?
C67 C62 N1 120.3(2) . . ?
C67 C62 C63 119.3(2) . . ?
C62 C63 C71 118.1(2) . . ?
C64 C63 C62 119.1(2) . . ?
C64 C63 C71 122.8(2) . . ?
C77 C72 C71 123.4(2) . . ?
C73 C72 C71 118.8(2) . . ?
C73 C72 C77 117.7(2) . . ?
N4 C5 Mg2 55.21(12) . . ?
N4 C5 N3 110.9(2) . . ?
N4 C5 C6 126.2(2) . . ?
N3 C5 Mg2 55.72(13) . . ?
N3 C5 C6 122.8(2) . . ?
C6 C5 Mg2 178.53(18) . . ?
C63 C71 H71 106.7 . . ?
C63 C71 C78 110.34(19) . . ?
C72 C71 C63 113.8(2) . . ?
C72 C71 H71 106.7 . . ?
C72 C71 C78 112.3(2) . . ?
C78 C71 H71 106.7 . . ?
N1 C51 Mg1 55.25(12) . . ?
N1 C51 N2 111.0(2) . . ?
N1 C51 C52 126.3(2) . . ?
N2 C51 Mg1 55.72(12) . . ?
N2 C51 C52 122.8(2) . . ?
C52 C51 Mg1 177.05(17) . . ?
C83 C78 C71 120.5(2) . . ?
C83 C78 C79 118.0(2) . . ?
C79 C78 C71 121.4(2) . . ?
C63 C64 H64 119.2 . . ?
C63 C64 C65 121.6(2) . . ?
C65 C64 H64 119.2 . . ?
C20 C21 C38 121.2(2) . . ?
C20 C21 C16 118.6(2) . . ?
C16 C21 C38 120.2(2) . . ?
C26 C25 H25 106.4 . . ?
C26 C25 C32 111.0(2) . . ?
C17 C25 H25 106.4 . . ?
C17 C25 C26 113.4(2) . . ?
C17 C25 C32 112.7(2) . . ?
C32 C25 H25 106.4 . . ?
C64 C65 C68 121.4(2) . . ?
C66 C65 C64 117.7(2) . . ?
C66 C65 C68 120.9(2) . . ?
C62 C67 C84 120.1(2) . . ?
C66 C67 C62 119.3(2) . . ?
C66 C67 C84 120.6(2) . . ?
C31 C26 C25 119.1(2) . . ?
C31 C26 C27 118.5(3) . . ?
C27 C26 C25 122.5(2) . . ?
C16 C17 C25 119.3(2) . . ?
C18 C17 C25 121.5(2) . . ?
C18 C17 C16 119.2(2) . . ?
C21 C20 H20 118.7 . . ?
C19 C20 C21 122.5(2) . . ?
C19 C20 H20 118.7 . . ?
C21 C38 H38 105.9 . . ?
C21 C38 C39 111.1(2) . . ?
C39 C38 H38 105.9 . . ?
C45 C38 C21 113.9(2) . . ?
C45 C38 H38 105.9 . . ?
C45 C38 C39 113.4(2) . . ?
C21 C16 N4 120.3(2) . . ?
C17 C16 N4 119.8(2) . . ?
C17 C16 C21 119.5(2) . . ?
C65 C66 C67 122.3(2) . . ?
C65 C66 H66 118.9 . . ?
C67 C66 H66 118.9 . . ?
C65 C68 H68 108.0 . . ?
C65 C68 C70 110.1(2) . . ?
C70 C68 H68 108.0 . . ?
C69 C68 C65 112.4(2) . . ?
C69 C68 H68 108.0 . . ?
C69 C68 C70 110.3(2) . . ?
C78 C83 H83 119.4 . . ?
C78 C83 C82 121.1(3) . . ?
C82 C83 H83 119.4 . . ?
C40 C39 C38 118.9(2) . . ?
C44 C39 C38 123.2(3) . . ?
C44 C39 C40 117.9(3) . . ?
C67 C84 H84 106.0 . . ?
C85 C84 C67 110.2(2) . . ?
C85 C84 H84 106.0 . . ?
C91 C84 C67 114.0(2) . . ?
C91 C84 H84 106.0 . . ?
C91 C84 C85 113.9(2) . . ?
C46 C45 C38 119.8(2) . . ?
C46 C45 C50 117.6(3) . . ?
C50 C45 C38 122.6(2) . . ?
C53 C52 C51 115.1(2) . . ?
C53 C52 C54 106.6(2) . . ?
C53 C52 C55 106.5(2) . . ?
C54 C52 C51 110.1(2) . . ?
C54 C52 C55 110.2(2) . . ?
C55 C52 C51 108.25(19) . . ?
C90 C85 C84 123.2(2) . . ?
C90 C85 C86 118.6(3) . . ?
C86 C85 C84 118.1(2) . . ?
C96 C91 C84 119.1(2) . . ?
C96 C91 C92 118.3(2) . . ?
C92 C91 C84 122.6(2) . . ?
H8A C8 H8B 109.5 . . ?
H8A C8 H8C 109.5 . . ?
H8B C8 H8C 109.5 . . ?
C6 C8 H8A 109.5 . . ?
C6 C8 H8B 109.5 . . ?
C6 C8 H8C 109.5 . . ?
C17 C18 H18 119.1 . . ?
C19 C18 C17 121.7(2) . . ?
C19 C18 H18 119.1 . . ?
C72 C77 H77 119.6 . . ?
C76 C77 C72 120.8(3) . . ?
C76 C77 H77 119.6 . . ?
C33 C32 C25 118.2(3) . . ?
C37 C32 C25 122.8(3) . . ?
C37 C32 C33 118.8(3) . . ?
C45 C46 H46 119.1 . . ?
C47 C46 C45 121.8(3) . . ?
C47 C46 H46 119.1 . . ?
C20 C19 C18 117.7(2) . . ?
C20 C19 C22 120.1(2) . . ?
C18 C19 C22 122.2(2) . . ?
O1 C3 Ni01 174.6(2) . . ?
H9A C9 H9B 109.5 . . ?
H9A C9 H9C 109.5 . . ?
H9B C9 H9C 109.5 . . ?
C6 C9 H9A 109.5 . . ?
C6 C9 H9B 109.5 . . ?
C6 C9 H9C 109.5 . . ?
C85 C90 H90 119.8 . . ?
C85 C90 C89 120.5(3) . . ?
C89 C90 H90 119.8 . . ?
C8 C6 C5 109.4(2) . . ?
C9 C6 C5 115.1(2) . . ?
C9 C6 C8 106.9(2) . . ?
C9 C6 C7 106.4(2) . . ?
C7 C6 C5 109.0(2) . . ?
C7 C6 C8 110.0(2) . . ?
C52 C53 H53A 109.5 . . ?
C52 C53 H53B 109.5 . . ?
C52 C53 H53C 109.5 . . ?
H53A C53 H53B 109.5 . . ?
H53A C53 H53C 109.5 . . ?
H53B C53 H53C 109.5 . . ?
C72 C73 H73 119.2 . . ?
C74 C73 C72 121.6(3) . . ?
C74 C73 H73 119.2 . . ?
C26 C31 H31 119.7 . . ?
C26 C31 C30 120.6(3) . . ?
C30 C31 H31 119.7 . . ?
C83 C82 H82 120.3 . . ?
C81 C82 C83 119.4(3) . . ?
C81 C82 H82 120.3 . . ?
C82 C81 H81 119.9 . . ?
C80 C81 C82 120.2(3) . . ?
C80 C81 H81 119.9 . . ?
C91 C96 H96 119.5 . . ?
C95 C96 C91 121.0(3) . . ?
C95 C96 H96 119.5 . . ?
P1 C59 H59 108.9 . . ?
C60 C59 P1 108.68(19) . . ?
C60 C59 H59 108.9 . . ?
C61 C59 P1 111.0(2) . . ?
C61 C59 H59 108.9 . . ?
C61 C59 C60 110.3(2) . . ?
C78 C79 H79 119.4 . . ?
C78 C79 C80 121.3(3) . . ?
C80 C79 H79 119.4 . . ?
C39 C40 H40 119.1 . . ?
C41 C40 C39 121.8(3) . . ?
C41 C40 H40 119.1 . . ?
C52 C54 H54A 109.5 . . ?
C52 C54 H54B 109.5 . . ?
C52 C54 H54C 109.5 . . ?
H54A C54 H54B 109.5 . . ?
H54A C54 H54C 109.5 . . ?
H54B C54 H54C 109.5 . . ?
O2 C4 Ni01 178.5(3) . . ?
C46 C47 H47 120.1 . . ?
C46 C47 C48 119.8(3) . . ?
C48 C47 H47 120.1 . . ?
C52 C55 H55A 109.5 . . ?
C52 C55 H55B 109.5 . . ?
C52 C55 H55C 109.5 . . ?
H55A C55 H55B 109.5 . . ?
H55A C55 H55C 109.5 . . ?
H55B C55 H55C 109.5 . . ?
H58A C58 H58B 109.5 . . ?
H58A C58 H58C 109.5 . . ?
H58B C58 H58C 109.5 . . ?
C56 C58 H58A 109.5 . . ?
C56 C58 H58B 109.5 . . ?
C56 C58 H58C 109.5 . . ?
C81 C80 C79 120.0(3) . . ?
C81 C80 H80 120.0 . . ?
C79 C80 H80 120.0 . . ?
C77 C76 H76 119.7 . . ?
C75 C76 C77 120.6(3) . . ?
C75 C76 H76 119.7 . . ?
C91 C92 H92 119.8 . . ?
C93 C92 C91 120.3(3) . . ?
C93 C92 H92 119.8 . . ?
P2 C10 H10 109.6 . . ?
C11 C10 P2 108.9(2) . . ?
C11 C10 H10 109.6 . . ?
C11 C10 C12 109.2(3) . . ?
C12 C10 P2 109.7(2) . . ?
C12 C10 H10 109.6 . . ?
C40 C41 H41 120.3 . . ?
C42 C41 C40 119.4(3) . . ?
C42 C41 H41 120.3 . . ?
C68 C70 H70A 109.5 . . ?
C68 C70 H70B 109.5 . . ?
C68 C70 H70C 109.5 . . ?
H70A C70 H70B 109.5 . . ?
H70A C70 H70C 109.5 . . ?
H70B C70 H70C 109.5 . . ?
C76 C75 H75 120.2 . . ?
C76 C75 C74 119.6(3) . . ?
C74 C75 H75 120.2 . . ?
C19 C22 H22 108.2 . . ?
C19 C22 C23 108.3(3) . . ?
C24 C22 C19 114.4(2) . . ?
C24 C22 H22 108.2 . . ?
C24 C22 C23 109.3(3) . . ?
C23 C22 H22 108.2 . . ?
Ni01 C2 Mg1 66.44(9) . . ?
Ni01 C2 H2A 129(2) . . ?
Ni01 C2 H2B 109.4(19) . . ?
Mg1 C2 H2A 82.6(16) . . ?
Mg1 C2 H2B 96.4(19) . . ?
C1 C2 Ni01 70.78(17) . . ?
C1 C2 Mg1 131.8(2) . . ?
C1 C2 H2A 109(2) . . ?
C1 C2 H2B 118.4(19) . . ?
H2A C2 H2B 114(3) . . ?
C59 C60 H60A 109.5 . . ?
C59 C60 H60B 109.5 . . ?
C59 C60 H60C 109.5 . . ?
H60A C60 H60B 109.5 . . ?
H60A C60 H60C 109.5 . . ?
H60B C60 H60C 109.5 . . ?
C85 C86 H86 119.6 . . ?
C85 C86 C87 120.8(3) . . ?
C87 C86 H86 119.6 . . ?
C26 C27 H27 119.6 . . ?
C26 C27 C28 120.7(3) . . ?
C28 C27 H27 119.6 . . ?
C31 C30 H30 119.8 . . ?
C29 C30 C31 120.4(3) . . ?
C29 C30 H30 119.8 . . ?
P1 C56 H56 106.8 . . ?
C58 C56 P1 116.2(2) . . ?
C58 C56 H56 106.8 . . ?
C58 C56 C57 110.4(3) . . ?
C57 C56 P1 109.4(2) . . ?
C57 C56 H56 106.8 . . ?
C95 C94 H94 120.3 . . ?
C95 C94 C93 119.3(3) . . ?
C93 C94 H94 120.3 . . ?
C22 C24 H24A 109.5 . . ?
C22 C24 H24B 109.5 . . ?
C22 C24 H24C 109.5 . . ?
H24A C24 H24B 109.5 . . ?
H24A C24 H24C 109.5 . . ?
H24B C24 H24C 109.5 . . ?
C39 C44 H44 119.9 . . ?
C39 C44 C43 120.2(3) . . ?
C43 C44 H44 119.9 . . ?
C6 C7 H7A 109.5 . . ?
C6 C7 H7B 109.5 . . ?
C6 C7 H7C 109.5 . . ?
H7A C7 H7B 109.5 . . ?
H7A C7 H7C 109.5 . . ?
H7B C7 H7C 109.5 . . ?
C45 C50 H50 119.8 . . ?
C49 C50 C45 120.4(3) . . ?
C49 C50 H50 119.8 . . ?
C32 C33 H33 119.3 . . ?
C34 C33 C32 121.4(3) . . ?
C34 C33 H33 119.3 . . ?
C68 C69 H69A 109.5 . . ?
C68 C69 H69B 109.5 . . ?
C68 C69 H69C 109.5 . . ?
H69A C69 H69B 109.5 . . ?
H69A C69 H69C 109.5 . . ?
H69B C69 H69C 109.5 . . ?
C47 C48 H48 120.5 . . ?
C49 C48 C47 119.1(3) . . ?
C49 C48 H48 120.5 . . ?
C73 C74 H74 120.2 . . ?
C75 C74 C73 119.7(3) . . ?
C75 C74 H74 120.2 . . ?
C32 C37 H37 119.8 . . ?
C32 C37 C36 120.4(3) . . ?
C36 C37 H37 119.8 . . ?
C30 C29 H29 120.2 . . ?
C30 C29 C28 119.6(3) . . ?
C28 C29 H29 120.2 . . ?
C90 C89 H89 119.8 . . ?
C88 C89 C90 120.3(3) . . ?
C88 C89 H89 119.8 . . ?
Ni01 C1 Mg2 67.76(9) . . ?
Ni01 C1 H1A 117(2) . . ?
Ni01 C1 H1B 125.4(19) . . ?
Mg2 C1 H1A 85(2) . . ?
Mg2 C1 H1B 84.8(19) . . ?
C2 C1 Ni01 67.76(18) . . ?
C2 C1 Mg2 135.5(2) . . ?
C2 C1 H1A 114(2) . . ?
C2 C1 H1B 123.2(19) . . ?
H1A C1 H1B 105(3) . . ?
C96 C95 H95 119.7 . . ?
C94 C95 C96 120.5(3) . . ?
C94 C95 H95 119.7 . . ?
C92 C93 C94 120.5(3) . . ?
C92 C93 H93 119.8 . . ?
C94 C93 H93 119.8 . . ?
C50 C49 H49 119.3 . . ?
C48 C49 C50 121.4(3) . . ?
C48 C49 H49 119.3 . . ?
C56 C57 H57A 109.5 . . ?
C56 C57 H57B 109.5 . . ?
C56 C57 H57C 109.5 . . ?
H57A C57 H57B 109.5 . . ?
H57A C57 H57C 109.5 . . ?
H57B C57 H57C 109.5 . . ?
C89 C88 H88 120.1 . . ?
C87 C88 C89 119.8(3) . . ?
C87 C88 H88 120.1 . . ?
C10 C11 H11A 109.5 . . ?
C10 C11 H11B 109.5 . . ?
C10 C11 H11C 109.5 . . ?
H11A C11 H11B 109.5 . . ?
H11A C11 H11C 109.5 . . ?
H11B C11 H11C 109.5 . . ?
C41 C42 H42 120.1 . . ?
C43 C42 C41 119.7(3) . . ?
C43 C42 H42 120.1 . . ?
P2 C13 H13 106.0 . . ?
C15 C13 P2 117.3(3) . . ?
C15 C13 H13 106.0 . . ?
C15 C13 C14 111.2(3) . . ?
C14 C13 P2 109.5(2) . . ?
C14 C13 H13 106.0 . . ?
C27 C28 H28 119.9 . . ?
C29 C28 C27 120.2(3) . . ?
C29 C28 H28 119.9 . . ?
C59 C61 H61A 109.5 . . ?
C59 C61 H61B 109.5 . . ?
C59 C61 H61C 109.5 . . ?
H61A C61 H61B 109.5 . . ?
H61A C61 H61C 109.5 . . ?
H61B C61 H61C 109.5 . . ?
C86 C87 H87 120.0 . . ?
C88 C87 C86 120.0(3) . . ?
C88 C87 H87 120.0 . . ?
C10 C12 H12A 109.5 . . ?
C10 C12 H12B 109.5 . . ?
C10 C12 H12C 109.5 . . ?
H12A C12 H12B 109.5 . . ?
H12A C12 H12C 109.5 . . ?
H12B C12 H12C 109.5 . . ?
C37 C36 H36 120.3 . . ?
C37 C36 C35 119.4(4) . . ?
C35 C36 H36 120.3 . . ?
C13 C15 H15A 109.5 . . ?
C13 C15 H15B 109.5 . . ?
C13 C15 H15C 109.5 . . ?
H15A C15 H15B 109.5 . . ?
H15A C15 H15C 109.5 . . ?
H15B C15 H15C 109.5 . . ?
C22 C23 H23A 109.5 . . ?
C22 C23 H23B 109.5 . . ?
C22 C23 H23C 109.5 . . ?
H23A C23 H23B 109.5 . . ?
H23A C23 H23C 109.5 . . ?
H23B C23 H23C 109.5 . . ?
C36 C35 H35 119.8 . . ?
C34 C35 C36 120.4(3) . . ?
C34 C35 H35 119.8 . . ?
C44 C43 H43 119.5 . . ?
C42 C43 C44 121.0(3) . . ?
C42 C43 H43 119.5 . . ?
C33 C34 H34 120.2 . . ?
C35 C34 C33 119.6(4) . . ?
C35 C34 H34 120.2 . . ?
C13 C14 H14A 109.5 . . ?
C13 C14 H14B 109.5 . . ?
C13 C14 H14C 109.5 . . ?
H14A C14 H14B 109.5 . . ?
H14A C14 H14C 109.5 . . ?
H14B C14 H14C 109.5 . . ?

loop_
_geom_bond_atom_site_label_1
_geom_bond_atom_site_label_2
_geom_bond_distance
_geom_bond_site_symmetry_2
_geom_bond_publ_flag
Ni01 Mg1 2.4901(9) . ?
Ni01 Mg2 2.4741(9) . ?
Ni01 C3 1.746(3) . ?
Ni01 C4 1.768(3) . ?
Ni01 C2 2.005(3) . ?
Ni01 C1 2.046(3) . ?
P1 N2 1.724(2) . ?
P1 C59 1.856(3) . ?
P1 C56 1.862(3) . ?
P2 N3 1.723(2) . ?
P2 C10 1.863(3) . ?
P2 C13 1.848(3) . ?
Mg1 N1 2.062(2) . ?
Mg1 N2 2.072(2) . ?
Mg1 C51 2.507(2) . ?
Mg1 C2 2.482(3) . ?
Mg2 N4 2.054(2) . ?
Mg2 N3 2.066(2) . ?
Mg2 C5 2.499(3) . ?
Mg2 C1 2.366(3) . ?
N1 C62 1.414(3) . ?
N1 C51 1.336(3) . ?
O1 C3 1.161(3) . ?
O2 C4 1.153(3) . ?
N4 C5 1.335(3) . ?
N4 C16 1.419(3) . ?
N2 C51 1.356(3) . ?
N3 C5 1.357(3) . ?
C62 C63 1.417(3) . ?
C62 C67 1.394(3) . ?
C63 C71 1.524(3) . ?
C63 C64 1.393(3) . ?
C72 C71 1.523(3) . ?
C72 C77 1.391(4) . ?
C72 C73 1.388(4) . ?
C5 C6 1.556(3) . ?
C71 H71 1.0000 . ?
C71 C78 1.529(3) . ?
C51 C52 1.562(3) . ?
C78 C83 1.381(4) . ?
C78 C79 1.392(4) . ?
C64 H64 0.9500 . ?
C64 C65 1.399(4) . ?
C21 C20 1.393(3) . ?
C21 C38 1.529(3) . ?
C21 C16 1.407(3) . ?
C25 H25 1.0000 . ?
C25 C26 1.530(3) . ?
C25 C17 1.524(3) . ?
C25 C32 1.534(4) . ?
C65 C66 1.384(3) . ?
C65 C68 1.517(3) . ?
C67 C66 1.392(3) . ?
C67 C84 1.530(3) . ?
C26 C31 1.386(4) . ?
C26 C27 1.386(4) . ?
C17 C16 1.403(3) . ?
C17 C18 1.396(3) . ?
C20 H20 0.9500 . ?
C20 C19 1.385(4) . ?
C38 H38 1.0000 . ?
C38 C39 1.535(4) . ?
C38 C45 1.522(4) . ?
C66 H66 0.9500 . ?
C68 H68 1.0000 . ?
C68 C70 1.535(4) . ?
C68 C69 1.517(4) . ?
C83 H83 0.9500 . ?
C83 C82 1.409(4) . ?
C39 C40 1.390(4) . ?
C39 C44 1.383(4) . ?
C84 H84 1.0000 . ?
C84 C85 1.524(4) . ?
C84 C91 1.519(3) . ?
C45 C46 1.391(4) . ?
C45 C50 1.396(4) . ?
C52 C53 1.540(4) . ?
C52 C54 1.542(4) . ?
C52 C55 1.542(4) . ?
C85 C90 1.387(4) . ?
C85 C86 1.390(4) . ?
C91 C96 1.392(4) . ?
C91 C92 1.400(4) . ?
C8 H8A 0.9800 . ?
C8 H8B 0.9800 . ?
C8 H8C 0.9800 . ?
C8 C6 1.540(4) . ?
C18 H18 0.9500 . ?
C18 C19 1.391(4) . ?
C77 H77 0.9500 . ?
C77 C76 1.384(4) . ?
C32 C33 1.403(4) . ?
C32 C37 1.380(4) . ?
C46 H46 0.9500 . ?
C46 C47 1.383(4) . ?
C19 C22 1.529(3) . ?
C9 H9A 0.9800 . ?
C9 H9B 0.9800 . ?
C9 H9C 0.9800 . ?
C9 C6 1.534(4) . ?
C90 H90 0.9500 . ?
C90 C89 1.394(4) . ?
C6 C7 1.540(4) . ?
C53 H53A 0.9800 . ?
C53 H53B 0.9800 . ?
C53 H53C 0.9800 . ?
C73 H73 0.9500 . ?
C73 C74 1.387(4) . ?
C31 H31 0.9500 . ?
C31 C30 1.393(4) . ?
C82 H82 0.9500 . ?
C82 C81 1.382(4) . ?
C81 H81 0.9500 . ?
C81 C80 1.370(4) . ?
C96 H96 0.9500 . ?
C96 C95 1.386(4) . ?
C59 H59 1.0000 . ?
C59 C60 1.536(4) . ?
C59 C61 1.535(4) . ?
C79 H79 0.9500 . ?
C79 C80 1.393(4) . ?
C40 H40 0.9500 . ?
C40 C41 1.385(4) . ?
C54 H54A 0.9800 . ?
C54 H54B 0.9800 . ?
C54 H54C 0.9800 . ?
C47 H47 0.9500 . ?
C47 C48 1.385(4) . ?
C55 H55A 0.9800 . ?
C55 H55B 0.9800 . ?
C55 H55C 0.9800 . ?
C58 H58A 0.9800 . ?
C58 H58B 0.9800 . ?
C58 H58C 0.9800 . ?
C58 C56 1.517(4) . ?
C80 H80 0.9500 . ?
C76 H76 0.9500 . ?
C76 C75 1.377(4) . ?
C92 H92 0.9500 . ?
C92 C93 1.390(4) . ?
C10 H10 1.0000 . ?
C10 C11 1.524(4) . ?
C10 C12 1.530(4) . ?
C41 H41 0.9500 . ?
C41 C42 1.375(5) . ?
C70 H70A 0.9800 . ?
C70 H70B 0.9800 . ?
C70 H70C 0.9800 . ?
C75 H75 0.9500 . ?
C75 C74 1.379(4) . ?
C22 H22 1.0000 . ?
C22 C24 1.504(4) . ?
C22 C23 1.551(5) . ?
C2 C1 1.434(4) . ?
C2 H2A 0.986(18) . ?
C2 H2B 1.01(3) . ?
C60 H60A 0.9800 . ?
C60 H60B 0.9800 . ?
C60 H60C 0.9800 . ?
C86 H86 0.9500 . ?
C86 C87 1.400(4) . ?
C27 H27 0.9500 . ?
C27 C28 1.391(4) . ?
C30 H30 0.9500 . ?
C30 C29 1.374(5) . ?
C56 H56 1.0000 . ?
C56 C57 1.532(4) . ?
C94 H94 0.9500 . ?
C94 C95 1.377(5) . ?
C94 C93 1.391(4) . ?
C24 H24A 0.9800 . ?
C24 H24B 0.9800 . ?
C24 H24C 0.9800 . ?
C44 H44 0.9500 . ?
C44 C43 1.393(5) . ?
C7 H7A 0.9800 . ?
C7 H7B 0.9800 . ?
C7 H7C 0.9800 . ?
C50 H50 0.9500 . ?
C50 C49 1.382(4) . ?
C33 H33 0.9500 . ?
C33 C34 1.375(5) . ?
C69 H69A 0.9800 . ?
C69 H69B 0.9800 . ?
C69 H69C 0.9800 . ?
C48 H48 0.9500 . ?
C48 C49 1.374(5) . ?
C74 H74 0.9500 . ?
C37 H37 0.9500 . ?
C37 C36 1.398(5) . ?
C29 H29 0.9500 . ?
C29 C28 1.377(5) . ?
C89 H89 0.9500 . ?
C89 C88 1.383(5) . ?
C1 H1A 1.05(4) . ?
C1 H1B 1.13(4) . ?
C95 H95 0.9500 . ?
C93 H93 0.9500 . ?
C49 H49 0.9500 . ?
C57 H57A 0.9800 . ?
C57 H57B 0.9800 . ?
C57 H57C 0.9800 . ?
C88 H88 0.9500 . ?
C88 C87 1.371(5) . ?
C11 H11A 0.9800 . ?
C11 H11B 0.9800 . ?
C11 H11C 0.9800 . ?
C42 H42 0.9500 . ?
C42 C43 1.370(6) . ?
C13 H13 1.0000 . ?
C13 C15 1.483(5) . ?
C13 C14 1.517(5) . ?
C28 H28 0.9500 . ?
C61 H61A 0.9800 . ?
C61 H61B 0.9800 . ?
C61 H61C 0.9800 . ?
C87 H87 0.9500 . ?
C12 H12A 0.9800 . ?
C12 H12B 0.9800 . ?
C12 H12C 0.9800 . ?
C36 H36 0.9500 . ?
C36 C35 1.406(6) . ?
C15 H15A 0.9800 . ?
C15 H15B 0.9800 . ?
C15 H15C 0.9800 . ?
C23 H23A 0.9800 . ?
C23 H23B 0.9800 . ?
C23 H23C 0.9800 . ?
C35 H35 0.9500 . ?
C35 C34 1.374(6) . ?
C43 H43 0.9500 . ?
C34 H34 0.9500 . ?
C14 H14A 0.9800 . ?
C14 H14B 0.9800 . ?
C14 H14C 0.9800 . ?

loop_
_geom_torsion_atom_site_label_1
_geom_torsion_atom_site_label_2
_geom_torsion_atom_site_label_3
_geom_torsion_atom_site_label_4
_geom_torsion
_geom_torsion_site_symmetry_1
_geom_torsion_site_symmetry_2
_geom_torsion_site_symmetry_3
_geom_torsion_site_symmetry_4
_geom_torsion_publ_flag
Ni01 C2 C1 Mg2 2.0(3) . . . . ?
P1 N2 C51 Mg1 -171.6(2) . . . . ?
P1 N2 C51 N1 -172.87(17) . . . . ?
P1 N2 C51 C52 5.3(3) . . . . ?
P2 N3 C5 Mg2 179.4(2) . . . . ?
P2 N3 C5 N4 -179.65(18) . . . . ?
P2 N3 C5 C6 -0.9(4) . . . . ?
Mg1 N1 C62 C63 -89.9(3) . . . . ?
Mg1 N1 C62 C67 82.8(3) . . . . ?
Mg1 N1 C51 N2 1.24(19) . . . . ?
Mg1 N1 C51 C52 -176.9(2) . . . . ?
Mg1 N2 C51 N1 -1.23(19) . . . . ?
Mg1 N2 C51 C52 177.0(2) . . . . ?
Mg1 C2 C1 Ni01 -28.5(2) . . . . ?
Mg1 C2 C1 Mg2 -26.5(5) . . . . ?
Mg2 N4 C5 N3 -1.0(2) . . . . ?
Mg2 N4 C5 C6 -179.7(2) . . . . ?
Mg2 N4 C16 C21 81.6(3) . . . . ?
Mg2 N4 C16 C17 -91.1(3) . . . . ?
Mg2 N3 C5 N4 0.9(2) . . . . ?
Mg2 N3 C5 C6 179.7(2) . . . . ?
N1 C62 C63 C71 4.6(3) . . . . ?
N1 C62 C63 C64 -177.9(2) . . . . ?
N1 C62 C67 C66 178.9(2) . . . . ?
N1 C62 C67 C84 -1.1(3) . . . . ?
N1 C51 C52 C53 -5.8(3) . . . . ?
N1 C51 C52 C54 -126.4(3) . . . . ?
N1 C51 C52 C55 113.1(3) . . . . ?
N4 C5 C6 C8 -122.4(3) . . . . ?
N4 C5 C6 C9 -2.1(4) . . . . ?
N4 C5 C6 C7 117.3(3) . . . . ?
N2 P1 C59 C60 -75.6(2) . . . . ?
N2 P1 C59 C61 162.9(2) . . . . ?
N2 P1 C56 C58 -46.9(2) . . . . ?
N2 P1 C56 C57 78.8(2) . . . . ?
N2 C51 C52 C53 176.2(2) . . . . ?
N2 C51 C52 C54 55.7(3) . . . . ?
N2 C51 C52 C55 -64.8(3) . . . . ?
N3 P2 C10 C11 71.9(2) . . . . ?
N3 P2 C10 C12 -168.5(2) . . . . ?
N3 P2 C13 C15 59.5(3) . . . . ?
N3 P2 C13 C14 -68.4(3) . . . . ?
N3 C5 C6 C8 58.9(3) . . . . ?
N3 C5 C6 C9 179.3(2) . . . . ?
N3 C5 C6 C7 -61.3(3) . . . . ?
C62 N1 C51 Mg1 -171.8(3) . . . . ?
C62 N1 C51 N2 -170.6(2) . . . . ?
C62 N1 C51 C52 11.3(4) . . . . ?
C62 C63 C71 C72 -168.0(2) . . . . ?
C62 C63 C71 C78 64.8(3) . . . . ?
C62 C63 C64 C65 -2.6(3) . . . . ?
C62 C67 C66 C65 0.7(4) . . . . ?
C62 C67 C84 C85 -139.3(2) . . . . ?
C62 C67 C84 C91 91.1(3) . . . . ?
C63 C62 C67 C66 -8.4(3) . . . . ?
C63 C62 C67 C84 171.7(2) . . . . ?
C63 C71 C78 C83 -146.0(2) . . . . ?
C63 C71 C78 C79 36.4(3) . . . . ?
C63 C64 C65 C66 -4.9(4) . . . . ?
C63 C64 C65 C68 174.5(2) . . . . ?
C72 C71 C78 C83 86.0(3) . . . . ?
C72 C71 C78 C79 -91.7(3) . . . . ?
C72 C77 C76 C75 -1.3(5) . . . . ?
C72 C73 C74 C75 -0.3(5) . . . . ?
C5 N4 C16 C21 -106.9(3) . . . . ?
C5 N4 C16 C17 80.4(3) . . . . ?
C71 C63 C64 C65 174.7(2) . . . . ?
C71 C72 C77 C76 179.3(3) . . . . ?
C71 C72 C73 C74 -178.7(3) . . . . ?
C71 C78 C83 C82 -177.5(2) . . . . ?
C71 C78 C79 C80 177.0(2) . . . . ?
C51 N1 C62 C63 78.0(3) . . . . ?
C51 N1 C62 C67 -109.3(3) . . . . ?
C78 C83 C82 C81 0.4(4) . . . . ?
C78 C79 C80 C81 0.5(4) . . . . ?
C64 C63 C71 C72 14.7(3) . . . . ?
C64 C63 C71 C78 -112.6(2) . . . . ?
C64 C65 C66 C67 6.0(4) . . . . ?
C64 C65 C68 C70 -118.9(3) . . . . ?
C64 C65 C68 C69 117.8(3) . . . . ?
C21 C20 C19 C18 4.9(4) . . . . ?
C21 C20 C19 C22 -173.5(3) . . . . ?
C21 C38 C39 C40 56.9(3) . . . . ?
C21 C38 C39 C44 -124.4(3) . . . . ?
C21 C38 C45 C46 -138.0(2) . . . . ?
C21 C38 C45 C50 44.1(3) . . . . ?
C25 C26 C31 C30 177.9(2) . . . . ?
C25 C26 C27 C28 -179.4(3) . . . . ?
C25 C17 C16 N4 1.0(3) . . . . ?
C25 C17 C16 C21 -171.7(2) . . . . ?
C25 C17 C18 C19 179.2(2) . . . . ?
C25 C32 C33 C34 -175.0(3) . . . . ?
C25 C32 C37 C36 175.4(3) . . . . ?
C67 C62 C63 C71 -168.2(2) . . . . ?
C67 C62 C63 C64 9.3(3) . . . . ?
C67 C84 C85 C90 -101.6(3) . . . . ?
C67 C84 C85 C86 74.3(3) . . . . ?
C67 C84 C91 C96 -141.1(2) . . . . ?
C67 C84 C91 C92 38.4(4) . . . . ?
C26 C25 C17 C16 -165.2(2) . . . . ?
C26 C25 C17 C18 14.2(3) . . . . ?
C26 C25 C32 C33 72.9(3) . . . . ?
C26 C25 C32 C37 -101.6(3) . . . . ?
C26 C31 C30 C29 2.0(4) . . . . ?
C26 C27 C28 C29 1.0(5) . . . . ?
C17 C25 C26 C31 84.6(3) . . . . ?
C17 C25 C26 C27 -95.7(3) . . . . ?
C17 C25 C32 C33 -158.6(3) . . . . ?
C17 C25 C32 C37 26.9(4) . . . . ?
C17 C18 C19 C20 -5.4(4) . . . . ?
C17 C18 C19 C22 172.9(3) . . . . ?
C20 C21 C38 C39 36.3(3) . . . . ?
C20 C21 C38 C45 -93.4(3) . . . . ?
C20 C21 C16 N4 177.9(2) . . . . ?
C20 C21 C16 C17 -9.3(4) . . . . ?
C20 C19 C22 C24 -154.6(3) . . . . ?
C20 C19 C22 C23 83.2(3) . . . . ?
C38 C21 C20 C19 -176.6(2) . . . . ?
C38 C21 C16 N4 -3.1(4) . . . . ?
C38 C21 C16 C17 169.7(2) . . . . ?
C38 C39 C40 C41 179.4(2) . . . . ?
C38 C39 C44 C43 -178.2(3) . . . . ?
C38 C45 C46 C47 -178.6(3) . . . . ?
C38 C45 C50 C49 177.8(3) . . . . ?
C16 N4 C5 Mg2 -174.3(3) . . . . ?
C16 N4 C5 N3 -175.2(2) . . . . ?
C16 N4 C5 C6 6.0(4) . . . . ?
C16 C21 C20 C19 2.4(4) . . . . ?
C16 C21 C38 C39 -142.7(2) . . . . ?
C16 C21 C38 C45 87.7(3) . . . . ?
C16 C17 C18 C19 -1.4(4) . . . . ?
C66 C65 C68 C70 60.6(3) . . . . ?
C66 C65 C68 C69 -62.8(3) . . . . ?
C66 C67 C84 C85 40.7(3) . . . . ?
C66 C67 C84 C91 -88.9(3) . . . . ?
C68 C65 C66 C67 -173.5(2) . . . . ?
C83 C78 C79 C80 -0.7(4) . . . . ?
C83 C82 C81 C80 -0.7(4) . . . . ?
C39 C38 C45 C46 93.6(3) . . . . ?
C39 C38 C45 C50 -84.4(3) . . . . ?
C39 C40 C41 C42 -1.4(4) . . . . ?
C39 C44 C43 C42 -0.9(5) . . . . ?
C84 C67 C66 C65 -179.4(2) . . . . ?
C84 C85 C90 C89 175.1(3) . . . . ?
C84 C85 C86 C87 -175.5(2) . . . . ?
C84 C91 C96 C95 179.2(3) . . . . ?
C84 C91 C92 C93 179.8(3) . . . . ?
C45 C38 C39 C40 -173.3(2) . . . . ?
C45 C38 C39 C44 5.5(3) . . . . ?
C45 C46 C47 C48 0.3(5) . . . . ?
C45 C50 C49 C48 1.3(5) . . . . ?
C85 C84 C91 C96 91.2(3) . . . . ?
C85 C84 C91 C92 -89.3(3) . . . . ?
C85 C90 C89 C88 0.2(5) . . . . ?
C85 C86 C87 C88 0.4(4) . . . . ?
C91 C84 C85 C90 28.0(3) . . . . ?
C91 C84 C85 C86 -156.1(2) . . . . ?
C91 C96 C95 C94 0.5(5) . . . . ?
C91 C92 C93 C94 1.5(5) . . . . ?
C18 C17 C16 N4 -178.4(2) . . . . ?
C18 C17 C16 C21 8.9(4) . . . . ?
C18 C19 C22 C24 27.1(4) . . . . ?
C18 C19 C22 C23 -95.1(3) . . . . ?
C77 C72 C71 C63 -96.9(3) . . . . ?
C77 C72 C71 C78 29.3(3) . . . . ?
C77 C72 C73 C74 -0.4(4) . . . . ?
C77 C76 C75 C74 0.6(5) . . . . ?
C32 C25 C26 C31 -147.3(2) . . . . ?
C32 C25 C26 C27 32.4(3) . . . . ?
C32 C25 C17 C16 67.6(3) . . . . ?
C32 C25 C17 C18 -113.0(3) . . . . ?
C32 C33 C34 C35 -0.6(6) . . . . ?
C32 C37 C36 C35 -0.6(6) . . . . ?
C46 C45 C50 C49 -0.2(4) . . . . ?
C46 C47 C48 C49 0.8(5) . . . . ?
C90 C85 C86 C87 0.6(4) . . . . ?
C90 C89 C88 C87 0.8(5) . . . . ?
C73 C72 C71 C63 81.3(3) . . . . ?
C73 C72 C71 C78 -152.5(2) . . . . ?
C73 C72 C77 C76 1.2(4) . . . . ?
C31 C26 C27 C28 0.3(4) . . . . ?
C31 C30 C29 C28 -0.6(5) . . . . ?
C82 C81 C80 C79 0.3(4) . . . . ?
C96 C91 C92 C93 -0.7(4) . . . . ?
C59 P1 N2 Mg1 -40.6(2) . . . . ?
C59 P1 N2 C51 126.6(2) . . . . ?
C59 P1 C56 C58 55.5(2) . . . . ?
C59 P1 C56 C57 -178.8(2) . . . . ?
C79 C78 C83 C82 0.3(4) . . . . ?
C40 C39 C44 C43 0.5(4) . . . . ?
C40 C41 C42 C43 1.0(5) . . . . ?
C47 C48 C49 C50 -1.5(5) . . . . ?
C76 C75 C74 C73 0.2(5) . . . . ?
C92 C91 C96 C95 -0.3(4) . . . . ?
C10 P2 N3 Mg2 50.1(2) . . . . ?
C10 P2 N3 C5 -129.0(2) . . . . ?
C10 P2 C13 C15 -43.6(3) . . . . ?
C10 P2 C13 C14 -171.5(3) . . . . ?
C41 C42 C43 C44 0.1(6) . . . . ?
C86 C85 C90 C89 -0.8(4) . . . . ?
C27 C26 C31 C30 -1.8(4) . . . . ?
C30 C29 C28 C27 -0.9(5) . . . . ?
C56 P1 N2 Mg1 63.4(2) . . . . ?
C56 P1 N2 C51 -129.4(2) . . . . ?
C56 P1 C59 C60 -178.70(19) . . . . ?
C56 P1 C59 C61 59.8(2) . . . . ?
C44 C39 C40 C41 0.6(4) . . . . ?
C50 C45 C46 C47 -0.5(4) . . . . ?
C33 C32 C37 C36 0.8(5) . . . . ?
C37 C32 C33 C34 -0.3(5) . . . . ?
C37 C36 C35 C34 -0.2(6) . . . . ?
C89 C88 C87 C86 -1.1(5) . . . . ?
C95 C94 C93 C92 -1.3(5) . . . . ?
C93 C94 C95 C96 0.3(5) . . . . ?
C13 P2 N3 Mg2 -55.4(2) . . . . ?
C13 P2 N3 C5 125.5(2) . . . . ?
C13 P2 C10 C11 177.6(2) . . . . ?
C13 P2 C10 C12 -62.9(2) . . . . ?
C36 C35 C34 C33 0.8(6) . . . . ?

loop_
_smtbx_masks_void_nr
_smtbx_masks_void_average_x
_smtbx_masks_void_average_y
_smtbx_masks_void_average_z
_smtbx_masks_void_volume
_smtbx_masks_void_count_electrons
_smtbx_masks_void_content
1 -0.500 0.000 0.000 758.8 179.7 ?
2 0.101 0.910 0.371 11.0 0.0 ?
3 0.320 0.469 0.880 7.2 0.0 ?
4 0.680 0.531 0.120 7.2 0.0 ?
5 0.899 0.090 0.629 11.0 0.0 ?
